data_4515723
loop_
_publ_author_name
'Gorgas, Nikolaus'
'St\"oger, Berthold'
'Veiros, Luis F.'
'Kirchner, Karl'

_publ_section_title
;
 Iron(II) Bis(acetylide) Complexes as Key Intermediates in the Catalytic
 Hydrofunctionalization of Terminal Alkynes
;
_journal_issue 9
_journal_name_full 'ACS Catalysis'
_journal_page_first 7973
_journal_paper_doi 10.1021/acscatal.8b01942
_journal_volume 8
_journal_year 2018
_chemical_formula_sum 'C40 H50 Fe N6 P2'
_chemical_formula_weight 732.65
_space_group_crystal_system monoclinic
_space_group_IT_number 14
_space_group_name_Hall '-P 2yn'
_space_group_name_H-M_alt 'P 1 21/n 1'
_atom_sites_solution_hydrogens geom
_audit_creation_method SHELXL-2014/7
_cell_angle_alpha 90
_cell_angle_beta 110.665(2)
_cell_angle_gamma 90
_cell_formula_units_Z 4
_cell_length_a 18.6843(14)
_cell_length_b 11.1179(9)
_cell_length_c 18.9515(14)
_cell_measurement_reflns_used 9827
_cell_measurement_temperature 150
_cell_measurement_theta_max 30.03
_cell_measurement_theta_min 2.26
_cell_volume 3683.5(5)
_computing_structure_refinement 'SHELXL-2014/7 (Sheldrick, 2014)'
_diffrn_ambient_temperature 150
_diffrn_measured_fraction_theta_full 0.999
_diffrn_measured_fraction_theta_max 0.994
_diffrn_measurement_device 'four-circle diffractometer'
_diffrn_measurement_device_type 'Bruker KAPPA APEX II CCD'
_diffrn_measurement_method '\w- and \f-scans'
_diffrn_radiation_monochromator graphite
_diffrn_radiation_type MoK\a
_diffrn_radiation_wavelength 0.71073
_diffrn_reflns_av_R_equivalents 0.0321
_diffrn_reflns_av_unetI/netI 0.0215
_diffrn_reflns_Laue_measured_fraction_full 0.999
_diffrn_reflns_Laue_measured_fraction_max 0.994
_diffrn_reflns_limit_h_max 26
_diffrn_reflns_limit_h_min -26
_diffrn_reflns_limit_k_max 15
_diffrn_reflns_limit_k_min -15
_diffrn_reflns_limit_l_max 26
_diffrn_reflns_limit_l_min -26
_diffrn_reflns_number 84287
_diffrn_reflns_point_group_measured_fraction_full 0.999
_diffrn_reflns_point_group_measured_fraction_max 0.994
_diffrn_reflns_theta_full 25.242
_diffrn_reflns_theta_max 30.102
_diffrn_reflns_theta_min 2.171
_exptl_absorpt_coefficient_mu 0.534
_exptl_absorpt_correction_type multi-scan
_exptl_absorpt_process_details SADABS
_exptl_crystal_colour red
_exptl_crystal_density_diffrn 1.321
_exptl_crystal_description irregular
_exptl_crystal_F_000 1552
_exptl_crystal_size_max 0.60
_exptl_crystal_size_mid 0.30
_exptl_crystal_size_min 0.08
_exptl_transmission_factor_max 0.746
_exptl_transmission_factor_min 0.675
_refine_diff_density_max 0.673
_refine_diff_density_min -0.580
_refine_diff_density_rms 0.062
_refine_ls_extinction_method none
_refine_ls_goodness_of_fit_ref 1.021
_refine_ls_hydrogen_treatment constr
_refine_ls_matrix_type full
_refine_ls_number_parameters 492
_refine_ls_number_reflns 10766
_refine_ls_number_restraints 1
_refine_ls_restrained_S_all 1.021
_refine_ls_R_factor_all 0.0465
_refine_ls_R_factor_gt 0.0365
_refine_ls_shift/su_max 0.003
_refine_ls_shift/su_mean 0.000
_refine_ls_structure_factor_coef Fsqd
_refine_ls_weighting_details 'w=1/[\s^2^(Fo^2^)+(0.0476P)^2^+2.1990P] where P=(Fo^2^+2Fc^2^)/3'
_refine_ls_weighting_scheme calc
_refine_ls_wR_factor_gt 0.0898
_refine_ls_wR_factor_ref 0.0963
_reflns_Friedel_coverage 0.000
_reflns_number_gt 9066
_reflns_number_total 10766
_reflns_threshold_expression 'I > 2\s(I)'
_cod_data_source_file cs8b01942_si_002.cif
_cod_data_source_block 5
_cod_original_sg_symbol_H-M 'P 21/n'
_cod_database_code 4515723
_shelx_shelxl_version_number 2014/7
_shelx_space_group_comment
;
The symmetry employed for this shelxl refinement is uniquely defined
by the following loop, which should always be used as a source of
symmetry information in preference to the above space-group names.
They are only intended as comments.
;
_shelx_estimated_absorpt_t_min 0.740
_shelx_estimated_absorpt_t_max 0.959

loop_
_space_group_symop_operation_xyz
'x, y, z'
'-x+1/2, y+1/2, -z+1/2'
'-x, -y, -z'
'x-1/2, -y-1/2, z-1/2'

loop_
_atom_site_label
_atom_site_type_symbol
_atom_site_fract_x
_atom_site_fract_y
_atom_site_fract_z
_atom_site_U_iso_or_equiv
_atom_site_adp_type
_atom_site_occupancy
_atom_site_site_symmetry_order
_atom_site_calc_flag
_atom_site_refinement_flags_posn
_atom_site_refinement_flags_adp
_atom_site_refinement_flags_occupancy
_atom_site_disorder_assembly
_atom_site_disorder_group
Fe1 Fe 0.66248(2) 0.68264(2) 0.38865(2) 0.01444(5) Uani 1 1 d . . . . .
P1 P 0.67449(2) 0.80691(3) 0.48368(2) 0.01809(8) Uani 1 1 d . . . . .
P2 P 0.64211(2) 0.59513(3) 0.27783(2) 0.01915(8) Uani 1 1 d . . . . .
N1 N 0.60913(7) 0.81985(10) 0.32577(7) 0.0183(2) Uani 1 1 d . . . . .
N2 N 0.64123(8) 0.93701(11) 0.43423(7) 0.0255(3) Uani 1 1 d . . . . .
N3 N 0.57946(8) 0.69695(12) 0.21995(7) 0.0248(3) Uani 1 1 d . . . . .
N4 N 0.68816(6) 0.53395(10) 0.44921(6) 0.0178(2) Uani 1 1 d . . . . .
N5 N 0.27261(8) 0.84096(12) 0.31861(8) 0.0276(3) Uani 1 1 d . . . . .
N6 N 0.94870(7) 0.85489(11) 0.44178(7) 0.0213(2) Uani 1 1 d . . . . .
C1 C 0.60376(9) 0.92742(13) 0.35718(8) 0.0225(3) Uani 1 1 d . . . . .
C2 C 0.56216(10) 1.02416(14) 0.31474(10) 0.0297(3) Uani 1 1 d . . . . .
H2 H 0.5604 1.0994 0.3379 0.036 Uiso 1 1 calc R U . . .
C3 C 0.52394(10) 1.00729(15) 0.23859(10) 0.0321(3) Uani 1 1 d . . . . .
H3 H 0.4949 1.0713 0.2089 0.038 Uiso 1 1 calc R U . . .
C4 C 0.52740(9) 0.89888(15) 0.20523(9) 0.0300(3) Uani 1 1 d . . . . .
H4 H 0.5005 0.8869 0.1529 0.036 Uiso 1 1 calc R U . . .
C5 C 0.57145(8) 0.80620(13) 0.25000(8) 0.0226(3) Uani 1 1 d . . . . .
C8 C 0.64027(10) 0.68787(16) 0.59987(10) 0.0316(3) Uani 1 1 d . . . . .
H8A H 0.6573 0.6173 0.5791 0.047 Uiso 0.741(4) 1 calc R U P A 1
H8B H 0.6005 0.6639 0.6196 0.047 Uiso 0.741(4) 1 calc R U P A 1
H8C H 0.6837 0.7223 0.6407 0.047 Uiso 0.741(4) 1 calc R U P A 1
H8D H 0.6319 0.6221 0.5634 0.047 Uiso 0.259(4) 1 calc R U P A 2
H8E H 0.6030 0.6821 0.6253 0.047 Uiso 0.259(4) 1 calc R U P A 2
H8F H 0.6921 0.6822 0.6373 0.047 Uiso 0.259(4) 1 calc R U P A 2
C9 C 0.76628(9) 0.84965(14) 0.55788(8) 0.0261(3) Uani 1 1 d . . . . .
H9 H 0.7535 0.8860 0.6002 0.031 Uiso 1 1 calc R U . . .
C10 C 0.81450(10) 0.94212(15) 0.53433(9) 0.0300(3) Uani 1 1 d . . . . .
H01A H 0.8279 0.9098 0.4925 0.045 Uiso 1 1 calc R U . . .
H01B H 0.8613 0.9592 0.5772 0.045 Uiso 1 1 calc R U . . .
H01C H 0.7851 1.0165 0.5182 0.045 Uiso 1 1 calc R U . . .
C11 C 0.81504(10) 0.73714(16) 0.58938(9) 0.0303(3) Uani 1 1 d . . . . .
H11A H 0.7829 0.6745 0.5992 0.045 Uiso 1 1 calc R U . . .
H11B H 0.8565 0.7577 0.6364 0.045 Uiso 1 1 calc R U . . .
H11C H 0.8367 0.7076 0.5525 0.045 Uiso 1 1 calc R U . . .
C12 C 0.59633(18) 0.44893(17) 0.24439(11) 0.0223(5) Uani 0.852(8) 1 d . . P B 1
H12 H 0.6008 0.4339 0.1941 0.027 Uiso 0.852(8) 1 calc R U P B 1
C13 C 0.51100(16) 0.4436(3) 0.23282(12) 0.0305(6) Uani 0.852(8) 1 d . . P B 1
H13A H 0.4852 0.5146 0.2045 0.046 Uiso 0.852(8) 1 calc R U P B 1
H13B H 0.5047 0.4422 0.2820 0.046 Uiso 0.852(8) 1 calc R U P B 1
H13C H 0.4885 0.3708 0.2046 0.046 Uiso 0.852(8) 1 calc R U P B 1
C14 C 0.63750(16) 0.34421(17) 0.29617(12) 0.0318(6) Uani 0.852(8) 1 d . . P B 1
H14A H 0.6195 0.2676 0.2704 0.048 Uiso 0.852(8) 1 calc R U P B 1
H14B H 0.6263 0.3471 0.3429 0.048 Uiso 0.852(8) 1 calc R U P B 1
H14C H 0.6928 0.3514 0.3080 0.048 Uiso 0.852(8) 1 calc R U P B 1
C18 C 0.64294(11) 1.05530(14) 0.46879(10) 0.0319(3) Uani 1 1 d . . . . .
H18A H 0.6669 1.1137 0.4453 0.048 Uiso 1 1 calc R U . . .
H18B H 0.6725 1.0504 0.5229 0.048 Uiso 1 1 calc R U . . .
H18C H 0.5906 1.0810 0.4613 0.048 Uiso 1 1 calc R U . . .
C19 C 0.53897(11) 0.67888(17) 0.13871(9) 0.0363(4) Uani 1 1 d . . . . .
H19A H 0.5562 0.7389 0.1104 0.054 Uiso 1 1 calc R U . . .
H19B H 0.4838 0.6876 0.1271 0.054 Uiso 1 1 calc R U . . .
H19C H 0.5499 0.5981 0.1245 0.054 Uiso 1 1 calc R U . . .
C20 C 0.74578(9) 0.46442(14) 0.49071(8) 0.0241(3) Uani 1 1 d . . . . .
H20 H 0.7965 0.4822 0.4937 0.029 Uiso 1 1 calc R U . . .
C21 C 0.73236(10) 0.36558(14) 0.52989(9) 0.0286(3) Uani 1 1 d . . . . .
H21 H 0.7737 0.3170 0.5599 0.034 Uiso 1 1 calc R U . . .
C22 C 0.65810(10) 0.33893(13) 0.52461(9) 0.0280(3) Uani 1 1 d . . . . .
H22 H 0.6484 0.2728 0.5517 0.034 Uiso 1 1 calc R U . . .
C23 C 0.59791(9) 0.40956(13) 0.47940(8) 0.0241(3) Uani 1 1 d . . . . .
H23 H 0.5465 0.3911 0.4737 0.029 Uiso 1 1 calc R U . . .
C24 C 0.61499(8) 0.50797(12) 0.44279(8) 0.0183(2) Uani 1 1 d . . . . .
C25 C 0.56999(7) 0.60687(11) 0.39643(7) 0.0169(2) Uani 1 1 d . . . . .
C26 C 0.49369(8) 0.61391(12) 0.38218(8) 0.0198(3) Uani 1 1 d . . . . .
H26 H 0.4709 0.5475 0.3978 0.024 Uiso 1 1 calc R U . . .
C27 C 0.44442(8) 0.71008(13) 0.34646(8) 0.0217(3) Uani 1 1 d . . . . .
C28 C 0.39499(9) 0.78377(14) 0.32113(9) 0.0260(3) Uani 1 1 d . . . . .
C29 C 0.33161(9) 0.86516(14) 0.29566(8) 0.0251(3) Uani 1 1 d . . . . .
C30 C 0.33085(13) 0.96320(17) 0.24966(11) 0.0420(4) Uani 1 1 d . . . . .
H30 H 0.3723 0.9774 0.2328 0.050 Uiso 1 1 calc R U . . .
C31 C 0.26782(16) 1.04006(18) 0.22897(11) 0.0548(7) Uani 1 1 d . . . . .
H31 H 0.2661 1.1087 0.1986 0.066 Uiso 1 1 calc R U . . .
C32 C 0.20878(14) 1.01548(19) 0.25286(10) 0.0504(6) Uani 1 1 d . . . . .
H32 H 0.1653 1.0666 0.2395 0.061 Uiso 1 1 calc R U . . .
C33 C 0.21313(10) 0.91619(18) 0.29640(10) 0.0394(4) Uani 1 1 d . . . . .
H33 H 0.1711 0.8994 0.3120 0.047 Uiso 1 1 calc R U . . .
C34 C 0.76692(8) 0.72176(12) 0.39825(7) 0.0177(2) Uani 1 1 d . . . . .
C35 C 0.83477(8) 0.73556(12) 0.40891(8) 0.0196(3) Uani 1 1 d . . . . .
C36 C 0.91563(8) 0.74451(13) 0.42711(7) 0.0187(2) Uani 1 1 d . . . . .
C37 C 0.95977(9) 0.64054(15) 0.43139(9) 0.0287(3) Uani 1 1 d . . . . .
H37 H 0.9360 0.5638 0.4215 0.034 Uiso 1 1 calc R U . . .
C38 C 1.03810(9) 0.65067(17) 0.45004(10) 0.0343(4) Uani 1 1 d . . . . .
H38 H 1.0685 0.5811 0.4529 0.041 Uiso 1 1 calc R U . . .
C39 C 1.07157(8) 0.76329(17) 0.46453(9) 0.0296(3) Uani 1 1 d . . . . .
H39 H 1.1252 0.7730 0.4773 0.036 Uiso 1 1 calc R U . . .
C40 C 1.02464(8) 0.86136(15) 0.45991(8) 0.0243(3) Uani 1 1 d . . . . .
H40 H 1.0478 0.9385 0.4703 0.029 Uiso 1 1 calc R U . . .
C6 C 0.60783(13) 0.7820(2) 0.53753(12) 0.0189(4) Uani 0.741(4) 1 d . . P A 1
H6 H 0.5589 0.7491 0.5012 0.023 Uiso 0.741(4) 1 calc R U P A 1
C7 C 0.58773(12) 0.89297(19) 0.57446(12) 0.0257(5) Uani 0.741(4) 1 d . . P A 1
H7A H 0.5584 0.9496 0.5353 0.039 Uiso 0.741(4) 1 calc R U P A 1
H7B H 0.6349 0.9318 0.6072 0.039 Uiso 0.741(4) 1 calc R U P A 1
H7C H 0.5570 0.8687 0.6046 0.039 Uiso 0.741(4) 1 calc R U P A 1
C15 C 0.72336(9) 0.59806(16) 0.24250(9) 0.0199(4) Uani 0.857(4) 1 d . . P B 1
H15 H 0.7492 0.6773 0.2588 0.024 Uiso 0.857(4) 1 calc R U P B 1
C16 C 0.70522(11) 0.5916(2) 0.15698(10) 0.0311(5) Uani 0.857(4) 1 d . . P B 1
H16A H 0.6763 0.5180 0.1370 0.047 Uiso 0.857(4) 1 calc R U P B 1
H16B H 0.7531 0.5908 0.1467 0.047 Uiso 0.857(4) 1 calc R U P B 1
H16C H 0.6747 0.6618 0.1327 0.047 Uiso 0.857(4) 1 calc R U P B 1
C17 C 0.78321(11) 0.50251(18) 0.28155(11) 0.0296(5) Uani 0.857(4) 1 d . . P B 1
H17A H 0.7669 0.4245 0.2570 0.044 Uiso 0.857(4) 1 calc R U P B 1
H17B H 0.7885 0.4969 0.3348 0.044 Uiso 0.857(4) 1 calc R U P B 1
H17C H 0.8325 0.5249 0.2778 0.044 Uiso 0.857(4) 1 calc R U P B 1
C6' C 0.6302(4) 0.8143(7) 0.5566(4) 0.0240(15) Uiso 0.259(4) 1 d . . P A 2
H6' H 0.6537 0.8806 0.5932 0.029 Uiso 0.259(4) 1 calc R U P A 2
C7' C 0.5448(4) 0.8353(6) 0.5184(4) 0.0304(16) Uiso 0.259(4) 1 d . . P A 2
H7D H 0.5361 0.8985 0.4803 0.046 Uiso 0.259(4) 1 calc R U P A 2
H7E H 0.5229 0.8601 0.5562 0.046 Uiso 0.259(4) 1 calc R U P A 2
H7F H 0.5202 0.7607 0.4942 0.046 Uiso 0.259(4) 1 calc R U P A 2
C15' C 0.7159(8) 0.5206(14) 0.2503(8) 0.043(3) Uiso 0.143(4) 1 d D . P B 2
H15' H 0.6895 0.4647 0.2076 0.051 Uiso 0.143(4) 1 calc R U P B 2
C14' C 0.5946(14) 0.3308(17) 0.2813(11) 0.056(5) Uiso 0.148(8) 1 d . . P B 2
H14D H 0.5564 0.2690 0.2570 0.085 Uiso 0.148(8) 1 calc R U P B 2
H14E H 0.5998 0.3382 0.3344 0.085 Uiso 0.148(8) 1 calc R U P B 2
H14F H 0.6439 0.3080 0.2780 0.085 Uiso 0.148(8) 1 calc R U P B 2
C13' C 0.4876(9) 0.4824(15) 0.2332(8) 0.034(3) Uiso 0.148(8) 1 d . . P B 2
H13D H 0.4761 0.5661 0.2170 0.052 Uiso 0.148(8) 1 calc R U P B 2
H13E H 0.4814 0.4709 0.2820 0.052 Uiso 0.148(8) 1 calc R U P B 2
H13F H 0.4525 0.4288 0.1957 0.052 Uiso 0.148(8) 1 calc R U P B 2
C12' C 0.5684(9) 0.4539(12) 0.2407(8) 0.024(3) Uiso 0.148(8) 1 d . . P B 2
H12' H 0.5660 0.4397 0.1878 0.029 Uiso 0.148(8) 1 calc R U P B 2
C16' C 0.7485(12) 0.6225(17) 0.2194(11) 0.065(5) Uiso 0.143(4) 1 d D . P B 2
H16D H 0.7192 0.6319 0.1654 0.078 Uiso 0.143(4) 1 calc R U P B 2
H16E H 0.8021 0.6052 0.2265 0.078 Uiso 0.143(4) 1 calc R U P B 2
H16F H 0.7456 0.6969 0.2459 0.078 Uiso 0.143(4) 1 calc R U P B 2
C17' C 0.7743(9) 0.4460(16) 0.3135(10) 0.050(4) Uiso 0.143(4) 1 d . . P B 2
H17D H 0.8060 0.3985 0.2923 0.075 Uiso 0.143(4) 1 calc R U P B 2
H17E H 0.7469 0.3919 0.3361 0.075 Uiso 0.143(4) 1 calc R U P B 2
H17F H 0.8069 0.5002 0.3523 0.075 Uiso 0.143(4) 1 calc R U P B 2

loop_
_atom_site_aniso_label
_atom_site_aniso_U_11
_atom_site_aniso_U_22
_atom_site_aniso_U_33
_atom_site_aniso_U_23
_atom_site_aniso_U_13
_atom_site_aniso_U_12
Fe1 0.01323(9) 0.01498(9) 0.01505(9) -0.00040(6) 0.00494(7) -0.00070(6)
P1 0.02317(17) 0.01560(15) 0.01799(16) -0.00068(12) 0.01036(14) -0.00023(12)
P2 0.01763(16) 0.02295(17) 0.01589(16) -0.00273(13) 0.00470(13) -0.00089(13)
N1 0.0180(5) 0.0187(5) 0.0196(5) 0.0041(4) 0.0084(4) -0.0007(4)
N2 0.0406(7) 0.0159(5) 0.0238(6) 0.0007(5) 0.0159(6) 0.0041(5)
N3 0.0279(6) 0.0254(6) 0.0167(5) 0.0016(5) 0.0025(5) -0.0026(5)
N4 0.0184(5) 0.0172(5) 0.0169(5) -0.0020(4) 0.0053(4) 0.0016(4)
N5 0.0249(6) 0.0283(7) 0.0246(6) -0.0037(5) 0.0025(5) 0.0061(5)
N6 0.0180(5) 0.0234(6) 0.0204(6) 0.0026(5) 0.0043(4) -0.0024(4)
C1 0.0269(7) 0.0197(6) 0.0251(7) 0.0052(5) 0.0145(6) 0.0017(5)
C2 0.0362(8) 0.0202(7) 0.0377(9) 0.0095(6) 0.0190(7) 0.0057(6)
C3 0.0320(8) 0.0283(8) 0.0368(9) 0.0166(7) 0.0131(7) 0.0047(6)
C4 0.0289(8) 0.0310(8) 0.0264(8) 0.0116(6) 0.0052(6) -0.0016(6)
C5 0.0216(6) 0.0240(7) 0.0217(7) 0.0052(5) 0.0071(5) -0.0040(5)
C8 0.0343(8) 0.0357(9) 0.0298(8) 0.0085(7) 0.0176(7) -0.0007(7)
C9 0.0357(8) 0.0251(7) 0.0184(6) -0.0062(5) 0.0108(6) -0.0090(6)
C10 0.0380(8) 0.0261(7) 0.0277(8) -0.0077(6) 0.0137(7) -0.0119(6)
C11 0.0307(8) 0.0347(8) 0.0198(7) 0.0004(6) 0.0019(6) -0.0070(7)
C12 0.0260(13) 0.0217(9) 0.0192(9) -0.0057(6) 0.0077(8) -0.0072(8)
C13 0.0309(12) 0.0326(12) 0.0273(10) -0.0097(8) 0.0093(8) -0.0147(10)
C14 0.0471(15) 0.0185(9) 0.0325(11) -0.0031(7) 0.0175(10) -0.0053(8)
C18 0.0459(9) 0.0171(7) 0.0386(9) -0.0032(6) 0.0222(8) 0.0019(6)
C19 0.0427(10) 0.0383(9) 0.0193(7) 0.0014(6) 0.0004(7) -0.0017(7)
C20 0.0224(7) 0.0256(7) 0.0217(7) -0.0017(5) 0.0045(5) 0.0065(5)
C21 0.0380(8) 0.0225(7) 0.0221(7) 0.0028(6) 0.0065(6) 0.0133(6)
C22 0.0455(9) 0.0168(6) 0.0244(7) 0.0021(5) 0.0156(7) 0.0039(6)
C23 0.0307(7) 0.0183(6) 0.0255(7) 0.0002(5) 0.0128(6) -0.0011(5)
C24 0.0201(6) 0.0166(6) 0.0188(6) -0.0024(5) 0.0075(5) -0.0006(5)
C25 0.0180(6) 0.0150(6) 0.0176(6) -0.0015(5) 0.0063(5) -0.0014(5)
C26 0.0180(6) 0.0175(6) 0.0233(6) -0.0020(5) 0.0065(5) -0.0033(5)
C27 0.0171(6) 0.0227(6) 0.0240(7) -0.0049(5) 0.0055(5) -0.0037(5)
C28 0.0251(7) 0.0240(7) 0.0265(7) -0.0036(6) 0.0061(6) -0.0005(6)
C29 0.0297(7) 0.0213(7) 0.0194(7) -0.0034(5) 0.0028(6) 0.0059(6)
C30 0.0640(13) 0.0320(9) 0.0324(9) 0.0044(7) 0.0199(9) 0.0043(9)
C31 0.0986(19) 0.0276(9) 0.0255(9) 0.0063(7) 0.0064(10) 0.0204(10)
C32 0.0611(13) 0.0448(11) 0.0260(8) -0.0109(8) -0.0087(9) 0.0336(10)
C33 0.0305(8) 0.0472(10) 0.0304(8) -0.0158(8) -0.0019(7) 0.0159(8)
C34 0.0177(6) 0.0188(6) 0.0164(6) -0.0030(5) 0.0057(5) -0.0012(5)
C35 0.0197(6) 0.0198(6) 0.0189(6) -0.0032(5) 0.0063(5) -0.0018(5)
C36 0.0172(6) 0.0231(6) 0.0151(6) -0.0014(5) 0.0049(5) -0.0006(5)
C37 0.0211(7) 0.0255(7) 0.0354(8) -0.0103(6) 0.0048(6) 0.0010(6)
C38 0.0196(7) 0.0390(9) 0.0387(9) -0.0137(7) 0.0032(6) 0.0078(6)
C39 0.0154(6) 0.0469(10) 0.0245(7) -0.0082(7) 0.0046(6) -0.0015(6)
C40 0.0194(6) 0.0317(7) 0.0201(7) 0.0017(6) 0.0046(5) -0.0068(6)
C6 0.0168(9) 0.0255(10) 0.0148(9) -0.0049(8) 0.0061(7) -0.0058(8)
C7 0.0248(10) 0.0317(11) 0.0233(10) -0.0041(8) 0.0119(8) 0.0024(8)
C15 0.0211(7) 0.0234(8) 0.0178(7) -0.0034(6) 0.0100(6) -0.0043(6)
C16 0.0308(9) 0.0450(11) 0.0211(9) -0.0089(8) 0.0135(7) -0.0114(8)
C17 0.0259(9) 0.0315(10) 0.0323(10) -0.0065(8) 0.0113(8) 0.0040(7)

loop_
_atom_type_symbol
_atom_type_description
_atom_type_scat_dispersion_real
_atom_type_scat_dispersion_imag
_atom_type_scat_source
C C 0.0033 0.0016 'International Tables Vol C Tables 4.2.6.8 and 6.1.1.4'
H H 0.0000 0.0000 'International Tables Vol C Tables 4.2.6.8 and 6.1.1.4'
Fe Fe 0.3463 0.8444 'International Tables Vol C Tables 4.2.6.8 and 6.1.1.4'
N N 0.0061 0.0033 'International Tables Vol C Tables 4.2.6.8 and 6.1.1.4'
P P 0.1023 0.0942 'International Tables Vol C Tables 4.2.6.8 and 6.1.1.4'

loop_
_geom_angle_atom_site_label_1
_geom_angle_atom_site_label_2
_geom_angle_atom_site_label_3
_geom_angle
C34 Fe1 N4 95.91(5)
C34 Fe1 C25 164.71(6)
N4 Fe1 C25 68.81(5)
C34 Fe1 N1 99.19(5)
N4 Fe1 N1 164.90(5)
C25 Fe1 N1 96.09(5)
C34 Fe1 P1 88.51(4)
N4 Fe1 P1 96.63(3)
C25 Fe1 P1 92.61(4)
N1 Fe1 P1 83.90(4)
C34 Fe1 P2 91.02(4)
N4 Fe1 P2 96.22(3)
C25 Fe1 P2 91.22(4)
N1 Fe1 P2 83.47(4)
P1 Fe1 P2 167.122(16)
C34 Fe1 C24 128.69(5)
N4 Fe1 C24 32.78(4)
C25 Fe1 C24 36.03(5)
N1 Fe1 C24 132.12(5)
P1 Fe1 C24 95.71(3)
P2 Fe1 C24 94.62(3)
N2 P1 C6' 101.5(2)
N2 P1 C9 104.94(7)
C6' P1 C9 87.7(3)
N2 P1 C6 103.77(8)
C9 P1 C6 103.74(9)
N2 P1 Fe1 99.68(4)
C6' P1 Fe1 133.8(3)
C9 P1 Fe1 125.22(5)
C6 P1 Fe1 116.77(8)
N3 P2 C15' 121.8(5)
N3 P2 C12 103.46(10)
N3 P2 C15 102.54(7)
C12 P2 C15 103.30(11)
N3 P2 C12' 93.5(4)
C15' P2 C12' 92.2(6)
N3 P2 Fe1 99.55(5)
C15' P2 Fe1 124.8(5)
C12 P2 Fe1 127.98(7)
C15 P2 Fe1 116.26(5)
C12' P2 Fe1 122.1(4)
C1 N1 C5 117.97(12)
C1 N1 Fe1 121.08(10)
C5 N1 Fe1 120.76(10)
C1 N2 C18 117.68(13)
C1 N2 P1 117.55(10)
C18 N2 P1 124.47(11)
C5 N3 C19 117.68(13)
C5 N3 P2 117.91(10)
C19 N3 P2 124.18(12)
C20 N4 C24 120.43(13)
C20 N4 Fe1 144.01(11)
C24 N4 Fe1 95.48(8)
C33 N5 C29 117.27(16)
C40 N6 C36 117.75(13)
N1 C1 N2 116.33(12)
N1 C1 C2 122.46(14)
N2 C1 C2 121.21(14)
C3 C2 C1 118.27(15)
C3 C2 H2 120.9
C1 C2 H2 120.9
C4 C3 C2 120.68(15)
C4 C3 H3 119.7
C2 C3 H3 119.7
C3 C4 C5 118.65(15)
C3 C4 H4 120.7
C5 C4 H4 120.7
N1 C5 N3 116.32(13)
N1 C5 C4 121.93(14)
N3 C5 C4 121.75(14)
C6 C8 H8A 109.5
C6 C8 H8B 109.5
H8A C8 H8B 109.5
C6 C8 H8C 109.5
H8A C8 H8C 109.5
H8B C8 H8C 109.5
C6' C8 H8D 109.5
C6' C8 H8E 109.5
H8D C8 H8E 109.5
C6' C8 H8F 109.5
H8D C8 H8F 109.5
H8E C8 H8F 109.5
C10 C9 C11 109.25(14)
C10 C9 P1 115.60(11)
C11 C9 P1 110.38(10)
C10 C9 H9 107.1
C11 C9 H9 107.1
P1 C9 H9 107.1
C9 C10 H01A 109.5
C9 C10 H01B 109.5
H01A C10 H01B 109.5
C9 C10 H01C 109.5
H01A C10 H01C 109.5
H01B C10 H01C 109.5
C9 C11 H11A 109.5
C9 C11 H11B 109.5
H11A C11 H11B 109.5
C9 C11 H11C 109.5
H11A C11 H11C 109.5
H11B C11 H11C 109.5
C13 C12 C14 108.81(18)
C13 C12 P2 114.62(15)
C14 C12 P2 112.37(15)
C13 C12 H12 106.9
C14 C12 H12 106.9
P2 C12 H12 106.9
C12 C13 H13A 109.5
C12 C13 H13B 109.5
H13A C13 H13B 109.5
C12 C13 H13C 109.5
H13A C13 H13C 109.5
H13B C13 H13C 109.5
C12 C14 H14A 109.5
C12 C14 H14B 109.5
H14A C14 H14B 109.5
C12 C14 H14C 109.5
H14A C14 H14C 109.5
H14B C14 H14C 109.5
N2 C18 H18A 109.5
N2 C18 H18B 109.5
H18A C18 H18B 109.5
N2 C18 H18C 109.5
H18A C18 H18C 109.5
H18B C18 H18C 109.5
N3 C19 H19A 109.5
N3 C19 H19B 109.5
H19A C19 H19B 109.5
N3 C19 H19C 109.5
H19A C19 H19C 109.5
H19B C19 H19C 109.5
N4 C20 C21 120.69(14)
N4 C20 H20 119.7
C21 C20 H20 119.7
C22 C21 C20 119.47(14)
C22 C21 H21 120.3
C20 C21 H21 120.3
C21 C22 C23 119.63(14)
C21 C22 H22 120.2
C23 C22 H22 120.2
C22 C23 C24 118.24(14)
C22 C23 H23 120.9
C24 C23 H23 120.9
N4 C24 C23 121.50(13)
N4 C24 C25 103.83(11)
C23 C24 C25 134.57(13)
N4 C24 Fe1 51.74(7)
C23 C24 Fe1 172.79(11)
C25 C24 Fe1 52.09(7)
C26 C25 C24 120.05(12)
C26 C25 Fe1 147.86(11)
C24 C25 Fe1 91.88(8)
C25 C26 C27 126.76(13)
C25 C26 H26 116.6
C27 C26 H26 116.6
C28 C27 C26 169.71(16)
C27 C28 C29 173.63(17)
N5 C29 C30 121.98(15)
N5 C29 C28 116.01(14)
C30 C29 C28 122.02(16)
C29 C30 C31 118.5(2)
C29 C30 H30 120.8
C31 C30 H30 120.8
C32 C31 C30 119.15(19)
C32 C31 H31 120.4
C30 C31 H31 120.4
C31 C32 C33 118.82(18)
C31 C32 H32 120.6
C33 C32 H32 120.6
N5 C33 C32 124.3(2)
N5 C33 H33 117.9
C32 C33 H33 117.9
C35 C34 Fe1 173.16(13)
C34 C35 C36 174.80(15)
N6 C36 C37 121.06(13)
N6 C36 C35 118.56(12)
C37 C36 C35 120.36(13)
C38 C37 C36 119.61(15)
C38 C37 H37 120.2
C36 C37 H37 120.2
C39 C38 C37 119.20(15)
C39 C38 H38 120.4
C37 C38 H38 120.4
C40 C39 C38 117.98(14)
C40 C39 H39 121.0
C38 C39 H39 121.0
N6 C40 C39 124.40(15)
N6 C40 H40 117.8
C39 C40 H40 117.8
C7 C6 C8 106.98(16)
C7 C6 P1 116.38(16)
C8 C6 P1 111.07(13)
C7 C6 H6 107.3
C8 C6 H6 107.3
P1 C6 H6 107.3
C6 C7 H7A 109.5
C6 C7 H7B 109.5
H7A C7 H7B 109.5
C6 C7 H7C 109.5
H7A C7 H7C 109.5
H7B C7 H7C 109.5
C17 C15 C16 109.21(15)
C17 C15 P2 111.29(12)
C16 C15 P2 118.30(12)
C17 C15 H15 105.7
C16 C15 H15 105.7
P2 C15 H15 105.7
C15 C16 H16A 109.5
C15 C16 H16B 109.5
H16A C16 H16B 109.5
C15 C16 H16C 109.5
H16A C16 H16C 109.5
H16B C16 H16C 109.5
C15 C17 H17A 109.5
C15 C17 H17B 109.5
H17A C17 H17B 109.5
C15 C17 H17C 109.5
H17A C17 H17C 109.5
H17B C17 H17C 109.5
C7' C6' C8 107.0(5)
C7' C6' P1 108.9(5)
C8 C6' P1 109.9(4)
C7' C6' H6' 110.4
C8 C6' H6' 110.4
P1 C6' H6' 110.4
C6' C7' H7D 109.5
C6' C7' H7E 109.5
H7D C7' H7E 109.5
C6' C7' H7F 109.5
H7D C7' H7F 109.5
H7E C7' H7F 109.5
C16' C15' C17' 115.8(14)
C16' C15' P2 102.7(12)
C17' C15' P2 114.6(11)
C16' C15' H15' 107.8
C17' C15' H15' 107.8
P2 C15' H15' 107.8
C12' C14' H14D 109.5
C12' C14' H14E 109.5
H14D C14' H14E 109.5
C12' C14' H14F 109.5
H14D C14' H14F 109.5
H14E C14' H14F 109.5
C12' C13' H13D 109.5
C12' C13' H13E 109.5
H13D C13' H13E 109.5
C12' C13' H13F 109.5
H13D C13' H13F 109.5
H13E C13' H13F 109.5
C13' C12' C14' 111.2(13)
C13' C12' P2 113.8(9)
C14' C12' P2 116.6(10)
C13' C12' H12' 104.6
C14' C12' H12' 104.6
P2 C12' H12' 104.6
C15' C16' H16D 109.5
C15' C16' H16E 109.5
H16D C16' H16E 109.5
C15' C16' H16F 109.5
H16D C16' H16F 109.5
H16E C16' H16F 109.5
C15' C17' H17D 109.5
C15' C17' H17E 109.5
H17D C17' H17E 109.5
C15' C17' H17F 109.5
H17D C17' H17F 109.5
H17E C17' H17F 109.5

loop_
_geom_bond_atom_site_label_1
_geom_bond_atom_site_label_2
_geom_bond_distance
Fe1 C34 1.9442(13)
Fe1 N4 1.9726(12)
Fe1 C25 1.9741(13)
Fe1 N1 1.9754(12)
Fe1 P1 2.2175(4)
Fe1 P2 2.2223(4)
Fe1 C24 2.5007(14)
P1 N2 1.7164(13)
P1 C6' 1.847(7)
P1 C9 1.8553(16)
P1 C6 1.8885(19)
P2 N3 1.7171(13)
P2 C15' 1.835(15)
P2 C12 1.8420(19)
P2 C15 1.8631(16)
P2 C12' 2.044(15)
N1 C1 1.3555(18)
N1 C5 1.3664(19)
N2 C1 1.383(2)
N2 C18 1.4646(19)
N3 C5 1.372(2)
N3 C19 1.470(2)
N4 C20 1.3333(18)
N4 C24 1.3602(17)
N5 C33 1.335(2)
N5 C29 1.347(2)
N6 C40 1.3388(18)
N6 C36 1.3579(18)
C1 C2 1.402(2)
C2 C3 1.378(3)
C2 H2 0.9500
C3 C4 1.373(3)
C3 H3 0.9500
C4 C5 1.402(2)
C4 H4 0.9500
C8 C6 1.534(3)
C8 C6' 1.605(7)
C8 H8A 0.9800
C8 H8B 0.9800
C8 H8C 0.9800
C8 H8D 0.9800
C8 H8E 0.9800
C8 H8F 0.9800
C9 C10 1.534(2)
C9 C11 1.538(2)
C9 H9 1.0000
C10 H01A 0.9800
C10 H01B 0.9800
C10 H01C 0.9800
C11 H11A 0.9800
C11 H11B 0.9800
C11 H11C 0.9800
C12 C13 1.532(3)
C12 C14 1.542(3)
C12 H12 1.0000
C13 H13A 0.9800
C13 H13B 0.9800
C13 H13C 0.9800
C14 H14A 0.9800
C14 H14B 0.9800
C14 H14C 0.9800
C18 H18A 0.9800
C18 H18B 0.9800
C18 H18C 0.9800
C19 H19A 0.9800
C19 H19B 0.9800
C19 H19C 0.9800
C20 C21 1.398(2)
C20 H20 0.9500
C21 C22 1.387(2)
C21 H21 0.9500
C22 C23 1.391(2)
C22 H22 0.9500
C23 C24 1.3915(19)
C23 H23 0.9500
C24 C25 1.4718(18)
C25 C26 1.3564(18)
C26 C27 1.417(2)
C26 H26 0.9500
C27 C28 1.201(2)
C28 C29 1.432(2)
C29 C30 1.393(2)
C30 C31 1.395(3)
C30 H30 0.9500
C31 C32 1.360(4)
C31 H31 0.9500
C32 C33 1.363(3)
C32 H32 0.9500
C33 H33 0.9500
C34 C35 1.2210(19)
C35 C36 1.4294(19)
C36 C37 1.406(2)
C37 C38 1.384(2)
C37 H37 0.9500
C38 C39 1.383(3)
C38 H38 0.9500
C39 C40 1.382(2)
C39 H39 0.9500
C40 H40 0.9500
C6 C7 1.529(3)
C6 H6 1.0000
C7 H7A 0.9800
C7 H7B 0.9800
C7 H7C 0.9800
C15 C17 1.530(3)
C15 C16 1.536(2)
C15 H15 1.0000
C16 H16A 0.9800
C16 H16B 0.9800
C16 H16C 0.9800
C17 H17A 0.9800
C17 H17B 0.9800
C17 H17C 0.9800
C6' C7' 1.520(10)
C6' H6' 1.0000
C7' H7D 0.9800
C7' H7E 0.9800
C7' H7F 0.9800
C15' C16' 1.500(16)
C15' C17' 1.55(2)
C15' H15' 1.0000
C14' C12' 1.56(2)
C14' H14D 0.9800
C14' H14E 0.9800
C14' H14F 0.9800
C13' C12' 1.499(18)
C13' H13D 0.9800
C13' H13E 0.9800
C13' H13F 0.9800
C12' H12' 1.0000
C16' H16D 0.9800
C16' H16E 0.9800
C16' H16F 0.9800
C17' H17D 0.9800
C17' H17E 0.9800
C17' H17F 0.9800
